data_7036464
loop_
_publ_author_name
'Jia, Yu-Xiang'
'Jonathan Chew, Renta'
'Li, Bin-Bin'
'Zhu, Pengcheng'
'Li, Yongxin'
'Pullarkat, Sumod A.'
'Soon Tan, Nguan'
'Leung, Pak-Hing'

_publ_section_title
;
 Palladacycle promoted base controlled regio- and enantioselective
 hydrophosphination of 2-pyridylacrylate/amide and the cytotoxicity of
 their gold complexes.
;
_journal_issue 40
_journal_name_full 'Dalton transactions (Cambridge, England : 2003)'
_journal_page_first 17557
_journal_page_last 17564
_journal_paper_doi 10.1039/c5dt02694f
_journal_volume 44
_journal_year 2015
_chemical_absolute_configuration ad
_chemical_formula_sum 'C23 H24 Au Cl4 N2 O P'
_chemical_formula_weight 714.18
_chemical_name_systematic
; 
 ? 
;
_space_group_IT_number 4
_symmetry_cell_setting monoclinic
_symmetry_space_group_name_Hall 'P 2yb'
_symmetry_space_group_name_H-M 'P 1 21 1'
_atom_sites_solution_hydrogens geom
_atom_sites_solution_primary direct
_atom_sites_solution_secondary difmap
_audit_creation_method SHELXL-97
_audit_update_record
;
2015-05-28 deposited with the CCDC.
2015-09-09 downloaded from the CCDC.
;
_cell_angle_alpha 90.00
_cell_angle_beta 102.985(2)
_cell_angle_gamma 90.00
_cell_formula_units_Z 4
_cell_length_a 14.6585(4)
_cell_length_b 9.3247(2)
_cell_length_c 19.8149(5)
_cell_measurement_reflns_used 8417
_cell_measurement_temperature 103(2)
_cell_measurement_theta_max 30.44
_cell_measurement_theta_min 2.27
_cell_volume 2639.16(12)
_computing_cell_refinement 'Bruker SAINT'
_computing_data_collection 'Bruker APEX2'
_computing_data_reduction 'Bruker SAINT'
_computing_molecular_graphics 'Bruker SHELXTL'
_computing_publication_material 'Bruker SHELXTL'
_computing_structure_refinement 'SHELXL-97 (Sheldrick, 2008)'
_computing_structure_solution 'SHELXS-97 (Sheldrick, 2008)'
_diffrn_ambient_temperature 103(2)
_diffrn_measured_fraction_theta_full 0.991
_diffrn_measured_fraction_theta_max 0.977
_diffrn_measurement_device_type 'Bruker APEX-II CCD'
_diffrn_measurement_method '\f and \w scans'
_diffrn_radiation_monochromator graphite
_diffrn_radiation_source 'fine-focus sealed tube'
_diffrn_radiation_type MoK\a
_diffrn_radiation_wavelength 0.71073
_diffrn_reflns_av_R_equivalents 0.0400
_diffrn_reflns_av_sigmaI/netI 0.0998
_diffrn_reflns_limit_h_max 20
_diffrn_reflns_limit_h_min -20
_diffrn_reflns_limit_k_max 12
_diffrn_reflns_limit_k_min -12
_diffrn_reflns_limit_l_max 25
_diffrn_reflns_limit_l_min -28
_diffrn_reflns_number 29774
_diffrn_reflns_theta_full 27.00
_diffrn_reflns_theta_max 30.52
_diffrn_reflns_theta_min 1.57
_exptl_absorpt_coefficient_mu 6.058
_exptl_absorpt_correction_T_max 0.7126
_exptl_absorpt_correction_T_min 0.1955
_exptl_absorpt_correction_type multi-scan
_exptl_absorpt_process_details sadabs
_exptl_crystal_colour colourless
_exptl_crystal_density_diffrn 1.797
_exptl_crystal_density_method 'not measured'
_exptl_crystal_description needle
_exptl_crystal_F_000 1384
_exptl_crystal_size_max 0.40
_exptl_crystal_size_mid 0.10
_exptl_crystal_size_min 0.06
_refine_diff_density_max 2.793
_refine_diff_density_min -2.450
_refine_diff_density_rms 0.258
_refine_ls_abs_structure_details 'Flack H D (1983), Acta Cryst. A39, 876-881'
_refine_ls_abs_structure_Flack -0.023(6)
_refine_ls_extinction_method none
_refine_ls_goodness_of_fit_ref 1.045
_refine_ls_hydrogen_treatment constr
_refine_ls_matrix_type full
_refine_ls_number_parameters 721
_refine_ls_number_reflns 14989
_refine_ls_number_restraints 594
_refine_ls_restrained_S_all 1.035
_refine_ls_R_factor_all 0.0737
_refine_ls_R_factor_gt 0.0406
_refine_ls_shift/su_max 0.001
_refine_ls_shift/su_mean 0.000
_refine_ls_structure_factor_coef Fsqd
_refine_ls_weighting_details 'calc w=1/[\s^2^(Fo^2^)+(0.0445P)^2^+0.0000P] where P=(Fo^2^+2Fc^2^)/3'
_refine_ls_weighting_scheme calc
_refine_ls_wR_factor_gt 0.0863
_refine_ls_wR_factor_ref 0.1153
_reflns_number_gt 11211
_reflns_number_total 14989
_reflns_threshold_expression >2sigma(I)
_cod_data_source_file c5dt02694f2.cif
_cod_data_source_block leung648s
_cod_depositor_comments
;
The following automatic conversions were performed:

'_symmetry_cell_setting' value 'Monoclinic' changed to 'monoclinic'
according to
/usr/data/users/saulius/crontab/automatic-downloads/rss-feeds/RSC/lib/dictionaries/cif_core.dic
dictionary named 'cif_core.dic' version 2.4.2 from 2011-04-26.

Automatic conversion script
Id: cif_fix_values 3271 2015-04-21 07:52:19Z andrius 

 Adding full bibliography for 7036459--7036464.cif.
;
_cod_original_cell_volume 2639.16(11)
_cod_original_sg_symbol_H-M P2(1)
_cod_database_code 7036464

loop_
_symmetry_equiv_pos_as_xyz
'x, y, z'
'-x, y+1/2, -z'

loop_
_atom_site_label
_atom_site_type_symbol
_atom_site_fract_x
_atom_site_fract_y
_atom_site_fract_z
_atom_site_U_iso_or_equiv
_atom_site_adp_type
_atom_site_occupancy
_atom_site_symmetry_multiplicity
_atom_site_calc_flag
_atom_site_refinement_flags
_atom_site_disorder_assembly
_atom_site_disorder_group
Au1 Au 0.27489(2) 0.68618(3) 0.575123(18) 0.02522(9) Uani 1 1 d . B .
Au2 Au 0.26598(2) 1.29968(3) 0.109302(16) 0.01757(7) Uani 1 1 d . C .
C1 C 0.2098(6) 1.0297(8) 0.5230(4) 0.0236(19) Uani 1 1 d D B .
H33 H 0.2133 1.1325 0.5378 0.028 Uiso 1 1 calc R . .
C2 C 0.1060(6) 0.9780(10) 0.5105(5) 0.029(2) Uani 1 1 d D . .
H2A H 0.0818 0.9919 0.5528 0.034 Uiso 1 1 calc R A 1
H2B H 0.1016 0.8749 0.4982 0.034 Uiso 1 1 calc R A 1
C3 C 0.0480(18) 1.070(2) 0.449(2) 0.027(5) Uani 0.48(6) 1 d PDU B 1
C4 C -0.034(2) 0.856(3) 0.3902(17) 0.049(7) Uani 0.48(6) 1 d PDU B 1
H4A H 0.0243 0.8132 0.3824 0.073 Uiso 0.48(6) 1 calc PR B 1
H4B H -0.0847 0.8377 0.3498 0.073 Uiso 0.48(6) 1 calc PR B 1
H4C H -0.0489 0.8131 0.4314 0.073 Uiso 0.48(6) 1 calc PR B 1
C5 C -0.0754(17) 1.093(3) 0.3436(14) 0.025(6) Uani 0.48(6) 1 d PDU B 1
H5A H -0.0429 1.0968 0.3055 0.037 Uiso 0.48(6) 1 calc PR B 1
H5B H -0.0829 1.1910 0.3599 0.037 Uiso 0.48(6) 1 calc PR B 1
H5C H -0.1372 1.0494 0.3274 0.037 Uiso 0.48(6) 1 calc PR B 1
N1 N -0.021(2) 1.009(2) 0.4002(16) 0.028(5) Uani 0.48(6) 1 d PDU B 1
O1 O 0.0752(18) 1.192(3) 0.4400(14) 0.036(5) Uani 0.48(6) 1 d PDU B 1
C3A C 0.0448(15) 1.065(2) 0.4537(18) 0.024(4) Uani 0.52(6) 1 d PDU B 2
C4A C -0.0508(15) 0.845(2) 0.4101(15) 0.029(5) Uani 0.52(6) 1 d PDU B 2
H4A1 H 0.0056 0.7872 0.4131 0.043 Uiso 0.52(6) 1 calc PR B 2
H4A2 H -0.0964 0.8224 0.3672 0.043 Uiso 0.52(6) 1 calc PR B 2
H4A3 H -0.0781 0.8244 0.4499 0.043 Uiso 0.52(6) 1 calc PR B 2
C5A C -0.0880(18) 1.070(3) 0.3533(12) 0.030(6) Uani 0.52(6) 1 d PDU B 2
H5A1 H -0.0606 1.1630 0.3459 0.045 Uiso 0.52(6) 1 calc PR B 2
H5A2 H -0.1493 1.0852 0.3642 0.045 Uiso 0.52(6) 1 calc PR B 2
H5A3 H -0.0957 1.0121 0.3111 0.045 Uiso 0.52(6) 1 calc PR B 2
N1A N -0.0266(18) 0.996(2) 0.4104(13) 0.021(4) Uani 0.52(6) 1 d PDU B 2
O1A O 0.0515(17) 1.1976(19) 0.4518(10) 0.024(4) Uani 0.52(6) 1 d PDU B 2
C6 C 0.2459(6) 1.0163(8) 0.4561(5) 0.0246(19) Uani 1 1 d . . .
C7 C 0.2926(6) 1.1276(10) 0.4338(4) 0.028(2) Uani 1 1 d . B .
H7 H 0.2990 1.2172 0.4572 0.034 Uiso 1 1 calc R . .
C8 C 0.3304(7) 1.1065(10) 0.3759(5) 0.033(2) Uani 1 1 d . . .
H8 H 0.3637 1.1812 0.3592 0.040 Uiso 1 1 calc R B .
C9 C 0.3185(7) 0.9745(12) 0.3432(5) 0.041(3) Uani 1 1 d . B .
H9 H 0.3448 0.9556 0.3044 0.049 Uiso 1 1 calc R . .
C10 C 0.2672(7) 0.8702(11) 0.3683(5) 0.036(2) Uani 1 1 d . . .
H10 H 0.2565 0.7815 0.3442 0.043 Uiso 1 1 calc R B .
C11 C 0.2609(6) 0.9871(9) 0.6715(4) 0.0220(18) Uani 1 1 d . B .
C12 C 0.2603(5) 0.8869(9) 0.7241(4) 0.0236(18) Uani 1 1 d . . .
H12 H 0.2693 0.7879 0.7161 0.028 Uiso 1 1 calc R . .
C13 C 0.2464(6) 0.9324(11) 0.7885(5) 0.033(2) Uani 1 1 d . . .
H13 H 0.2483 0.8652 0.8248 0.039 Uiso 1 1 calc R . .
C14 C 0.2297(6) 1.0772(10) 0.7989(5) 0.028(2) Uani 1 1 d . . .
H14 H 0.2191 1.1090 0.8420 0.033 Uiso 1 1 calc R . .
C15 C 0.2288(6) 1.1729(10) 0.7466(5) 0.0282(19) Uani 1 1 d . . .
H15 H 0.2169 1.2713 0.7536 0.034 Uiso 1 1 calc R . .
C16 C 0.2447(6) 1.1299(9) 0.6837(5) 0.0256(19) Uani 1 1 d . . .
H16 H 0.2445 1.1989 0.6485 0.031 Uiso 1 1 calc R . .
C17 C 0.4022(6) 0.9864(9) 0.5872(4) 0.0223(18) Uani 1 1 d . B .
C18 C 0.4335(7) 1.1228(10) 0.6088(5) 0.035(2) Uani 1 1 d . . .
H18 H 0.3953 1.1840 0.6292 0.042 Uiso 1 1 calc R . .
C19 C 0.5184(7) 1.1694(11) 0.6011(5) 0.040(2) Uani 1 1 d . . .
H19 H 0.5411 1.2609 0.6181 0.049 Uiso 1 1 calc R . .
C20 C 0.5720(7) 1.0822(11) 0.5679(5) 0.039(2) Uani 1 1 d . . .
H20 H 0.6311 1.1150 0.5621 0.046 Uiso 1 1 calc R . .
C21 C 0.5404(7) 0.9501(11) 0.5438(6) 0.038(2) Uani 1 1 d . . .
H21 H 0.5762 0.8925 0.5198 0.046 Uiso 1 1 calc R . .
C22 C 0.4559(7) 0.9007(10) 0.5546(5) 0.035(2) Uani 1 1 d . . .
H22 H 0.4347 0.8073 0.5394 0.041 Uiso 1 1 calc R . .
C23 C 0.2695(5) 0.9577(8) 0.0445(4) 0.0138(15) Uani 1 1 d . C .
H23 H 0.2871 0.8564 0.0580 0.017 Uiso 1 1 calc R . .
C24 C 0.3439(5) 1.0201(8) 0.0084(4) 0.0162(16) Uani 1 1 d . . .
H24A H 0.3177 1.1050 -0.0193 0.019 Uiso 1 1 calc R . .
H24B H 0.3990 1.0519 0.0440 0.019 Uiso 1 1 calc R . .
C25 C 0.3743(5) 0.9116(9) -0.0380(4) 0.0210(17) Uani 1 1 d . . .
C26 C 0.4680(7) 0.8563(11) -0.1200(5) 0.040(3) Uani 1 1 d . . .
H26A H 0.5289 0.8160 -0.0973 0.060 Uiso 1 1 calc R . .
H26B H 0.4738 0.9081 -0.1619 0.060 Uiso 1 1 calc R . .
H26C H 0.4223 0.7786 -0.1325 0.060 Uiso 1 1 calc R . .
C27 C 0.4740(8) 1.1030(12) -0.0722(7) 0.054(3) Uani 1 1 d . . .
H27A H 0.4259 1.1712 -0.0657 0.081 Uiso 1 1 calc R . .
H27B H 0.4914 1.1227 -0.1162 0.081 Uiso 1 1 calc R . .
H27C H 0.5293 1.1129 -0.0341 0.081 Uiso 1 1 calc R . .
C28 C 0.1708(5) 0.9577(8) -0.0010(4) 0.0183(16) Uani 1 1 d . . .
C29 C 0.1136(6) 0.8394(9) -0.0039(5) 0.031(2) Uani 1 1 d . . .
H29 H 0.1360 0.7541 0.0204 0.037 Uiso 1 1 calc R . .
C30 C 0.0254(7) 0.8473(11) -0.0419(6) 0.043(3) Uani 1 1 d . . .
H30 H -0.0154 0.7674 -0.0443 0.052 Uiso 1 1 calc R . .
C31 C -0.0056(6) 0.9723(12) -0.0775(5) 0.039(3) Uani 1 1 d . . .
H31 H -0.0680 0.9806 -0.1039 0.047 Uiso 1 1 calc R . .
C32 C 0.0559(6) 1.0827(11) -0.0734(5) 0.036(2) Uani 1 1 d . . .
H32 H 0.0364 1.1660 -0.1003 0.043 Uiso 1 1 calc R . .
C33 C 0.1780(7) 0.9898(15) 0.1603(5) 0.021(2) Uani 0.725(15) 1 d PDU C 1
C34 C 0.1754(12) 0.8479(16) 0.1807(10) 0.027(3) Uani 0.725(15) 1 d PDU C 1
H34 H 0.2254 0.7861 0.1766 0.032 Uiso 0.725(15) 1 calc PR C 1
C35 C 0.1035(12) 0.7937(15) 0.2065(10) 0.028(3) Uani 0.725(15) 1 d PDU C 1
H35 H 0.1047 0.6964 0.2210 0.034 Uiso 0.725(15) 1 calc PR C 1
C36 C 0.0291(10) 0.8809(15) 0.2115(8) 0.039(3) Uani 0.725(15) 1 d PDU C 1
H36 H -0.0215 0.8435 0.2288 0.046 Uiso 0.725(15) 1 calc PR C 1
C37 C 0.0287(10) 1.0228(15) 0.1913(8) 0.039(3) Uani 0.725(15) 1 d PDU C 1
H37 H -0.0235 1.0820 0.1929 0.047 Uiso 0.725(15) 1 calc PR C 1
C38 C 0.1053(9) 1.0798(15) 0.1684(8) 0.031(3) Uani 0.725(15) 1 d PDU C 1
H38 H 0.1075 1.1793 0.1584 0.037 Uiso 0.725(15) 1 calc PR C 1
C33A C 0.1903(11) 0.988(3) 0.1706(8) 0.013(4) Uani 0.275(15) 1 d PDU C 2
C34A C 0.181(3) 0.842(3) 0.177(2) 0.019(5) Uani 0.275(15) 1 d PDU C 2
H34A H 0.2192 0.7781 0.1579 0.022 Uiso 0.275(15) 1 calc PR C 2
C35A C 0.117(3) 0.788(3) 0.212(3) 0.022(5) Uani 0.275(15) 1 d PDU C 2
H35A H 0.1085 0.6877 0.2144 0.026 Uiso 0.275(15) 1 calc PR C 2
C36A C 0.066(2) 0.882(3) 0.2424(16) 0.022(4) Uani 0.275(15) 1 d PDU C 2
H36A H 0.0254 0.8447 0.2695 0.026 Uiso 0.275(15) 1 calc PR C 2
C37A C 0.072(2) 1.028(3) 0.2343(17) 0.029(4) Uani 0.275(15) 1 d PDU C 2
H37A H 0.0336 1.0914 0.2536 0.034 Uiso 0.275(15) 1 calc PR C 2
C38A C 0.1351(19) 1.083(3) 0.1972(15) 0.018(4) Uani 0.275(15) 1 d PDU C 2
H38A H 0.1400 1.1834 0.1905 0.021 Uiso 0.275(15) 1 calc PR C 2
C39 C 0.3873(5) 1.0125(9) 0.1818(4) 0.0180(16) Uani 1 1 d . C .
C40 C 0.4209(6) 0.8726(9) 0.1860(5) 0.0256(19) Uani 1 1 d . . .
H40 H 0.3867 0.7998 0.1576 0.031 Uiso 1 1 calc R . .
C41 C 0.5056(6) 0.8392(10) 0.2324(5) 0.032(2) Uani 1 1 d . . .
H41 H 0.5289 0.7438 0.2352 0.038 Uiso 1 1 calc R . .
C42 C 0.5549(6) 0.9444(11) 0.2738(5) 0.037(2) Uani 1 1 d . . .
H42 H 0.6124 0.9213 0.3048 0.044 Uiso 1 1 calc R . .
C43 C 0.5216(6) 1.0829(11) 0.2706(5) 0.038(2) Uani 1 1 d . . .
H43 H 0.5559 1.1546 0.2998 0.045 Uiso 1 1 calc R . .
C44 C 0.4381(6) 1.1182(10) 0.2247(5) 0.029(2) Uani 1 1 d . . .
H44 H 0.4155 1.2140 0.2225 0.035 Uiso 1 1 calc R . .
C46 C 0.1059(7) 0.4258(12) 0.3401(5) 0.045(3) Uani 1 1 d . . .
H46 H 0.1071 0.3374 0.3689 0.054 Uiso 1 1 calc R . .
Cl1 Cl 0.27382(17) 0.4409(3) 0.56219(14) 0.0394(7) Uani 1 1 d . . .
Cl2 Cl 0.26969(16) 1.5444(3) 0.09804(15) 0.0331(6) Uani 1 1 d . . .
C45 C 0.7246(7) 1.0052(12) 0.0943(5) 0.023(3) Uani 0.669(6) 1 d PDU D 1
H45 H 0.7274 1.0863 0.0617 0.027 Uiso 0.669(6) 1 calc PR D 1
Cl3 Cl 0.7854(4) 0.8595(5) 0.0716(3) 0.0246(11) Uani 0.669(6) 1 d PDU D 1
Cl4 Cl 0.7700(3) 1.0620(4) 0.17843(18) 0.0368(11) Uani 0.669(6) 1 d PDU D 1
Cl5 Cl 0.6067(3) 0.9534(4) 0.0860(3) 0.0579(15) Uani 0.669(6) 1 d PDU D 1
C45A C 0.7626(12) 1.023(2) 0.1077(12) 0.039(7) Uani 0.331(6) 1 d PDU D 2
H45A H 0.7348 1.0809 0.0658 0.047 Uiso 0.331(6) 1 calc PR D 2
Cl3A Cl 0.7968(13) 0.860(2) 0.0804(11) 0.092(8) Uani 0.331(6) 1 d PDU D 2
Cl4A Cl 0.8597(8) 1.1117(13) 0.1535(6) 0.086(4) Uani 0.331(6) 1 d PDU D 2
Cl5A Cl 0.6798(8) 1.0074(12) 0.1573(6) 0.080(4) Uani 0.331(6) 1 d PDU D 2
Cl6 Cl 0.1365(2) 0.5703(4) 0.39502(16) 0.0664(9) Uani 1 1 d . . .
Cl7 Cl 0.1872(3) 0.4051(4) 0.28886(19) 0.0722(10) Uani 1 1 d . . .
Cl8 Cl -0.0070(2) 0.4464(4) 0.28875(18) 0.0672(10) Uani 1 1 d . . .
N2 N 0.2320(5) 0.8869(8) 0.4243(4) 0.0301(18) Uani 1 1 d . B .
N3 N 0.4369(5) 0.9543(8) -0.0730(4) 0.0288(17) Uani 1 1 d . . .
N4 N 0.1419(5) 1.0799(8) -0.0337(4) 0.0248(16) Uani 1 1 d . . .
O2 O 0.3398(4) 0.7903(8) -0.0446(3) 0.0316(14) Uani 1 1 d . . .
P1 P 0.28520(16) 0.9232(3) 0.59014(13) 0.0198(5) Uani 1 1 d . . .
P2 P 0.27375(15) 1.0622(3) 0.12430(13) 0.0159(5) Uani 1 1 d D . .

loop_
_atom_site_aniso_label
_atom_site_aniso_U_11
_atom_site_aniso_U_22
_atom_site_aniso_U_33
_atom_site_aniso_U_23
_atom_site_aniso_U_13
_atom_site_aniso_U_12
Au1 0.03590(19) 0.01054(15) 0.02342(18) 0.00038(15) -0.00559(14) -0.00045(15)
Au2 0.01859(13) 0.01177(13) 0.02224(16) -0.00098(14) 0.00437(11) 0.00080(13)
C1 0.036(5) 0.006(4) 0.025(5) 0.003(3) 0.001(4) -0.002(3)
C2 0.031(5) 0.019(5) 0.029(5) 0.012(4) -0.009(4) -0.007(3)
C3 0.026(7) 0.030(7) 0.024(7) 0.000(6) 0.001(6) -0.005(6)
C4 0.044(10) 0.043(9) 0.058(11) -0.001(8) 0.009(8) -0.015(7)
C5 0.013(7) 0.031(8) 0.027(9) 0.009(7) -0.003(6) -0.015(6)
N1 0.024(6) 0.028(6) 0.029(7) 0.001(6) 0.003(6) -0.008(5)
O1 0.024(8) 0.040(7) 0.041(8) 0.017(6) 0.003(6) -0.012(6)
C3A 0.021(6) 0.029(7) 0.021(7) 0.001(6) 0.007(5) -0.006(5)
C4A 0.028(8) 0.023(7) 0.032(9) -0.002(6) 0.000(7) -0.008(6)
C5A 0.035(9) 0.044(9) 0.012(8) 0.011(7) 0.008(6) 0.010(7)
N1A 0.020(6) 0.025(6) 0.015(6) 0.008(5) 0.000(5) 0.000(5)
O1A 0.018(7) 0.021(6) 0.032(7) 0.012(5) 0.005(5) -0.007(5)
C6 0.032(5) 0.008(4) 0.026(5) 0.001(3) -0.010(4) 0.001(3)
C7 0.044(5) 0.020(4) 0.018(5) 0.002(3) 0.003(4) -0.001(4)
C8 0.043(6) 0.025(5) 0.033(6) 0.006(4) 0.012(4) 0.001(4)
C9 0.060(7) 0.046(7) 0.012(5) 0.003(4) 0.001(4) 0.021(5)
C10 0.066(7) 0.024(5) 0.013(4) -0.002(4) -0.001(5) 0.004(4)
C11 0.030(5) 0.019(4) 0.015(4) 0.000(3) 0.000(3) -0.006(3)
C12 0.023(4) 0.026(5) 0.022(4) -0.002(3) 0.005(3) -0.002(3)
C13 0.034(5) 0.034(6) 0.028(5) 0.009(4) 0.002(4) 0.000(4)
C14 0.020(4) 0.034(5) 0.029(5) -0.009(4) 0.004(4) 0.003(4)
C15 0.029(4) 0.020(5) 0.031(5) -0.003(4) -0.003(4) 0.007(4)
C16 0.022(4) 0.025(5) 0.026(5) 0.003(4) -0.002(4) -0.001(3)
C17 0.033(5) 0.017(4) 0.014(4) 0.003(3) -0.002(3) 0.002(3)
C18 0.034(5) 0.025(5) 0.046(6) -0.014(4) 0.009(5) -0.006(4)
C19 0.045(6) 0.028(6) 0.051(6) -0.016(5) 0.017(5) -0.012(4)
C20 0.029(5) 0.040(6) 0.043(6) 0.006(5) -0.001(4) -0.004(4)
C21 0.041(6) 0.025(5) 0.049(7) -0.003(5) 0.010(5) 0.006(4)
C22 0.043(6) 0.013(5) 0.045(6) -0.001(4) 0.003(5) 0.002(4)
C23 0.017(4) 0.011(4) 0.013(4) -0.004(3) 0.001(3) 0.004(3)
C24 0.013(4) 0.016(4) 0.020(4) -0.001(3) 0.003(3) 0.001(3)
C25 0.018(4) 0.021(4) 0.023(4) 0.002(3) 0.004(3) 0.003(3)
C26 0.034(5) 0.050(6) 0.040(6) -0.015(5) 0.019(5) 0.001(4)
C27 0.050(7) 0.050(7) 0.077(9) -0.025(6) 0.046(7) -0.025(5)
C28 0.017(4) 0.019(4) 0.020(4) -0.002(3) 0.006(3) -0.005(3)
C29 0.025(4) 0.023(5) 0.037(5) 0.010(4) -0.008(4) -0.010(3)
C30 0.027(5) 0.041(6) 0.054(7) 0.018(5) -0.007(5) -0.018(4)
C31 0.020(5) 0.052(7) 0.038(6) 0.014(5) -0.010(4) -0.016(4)
C32 0.028(5) 0.035(6) 0.037(6) 0.010(4) -0.006(4) 0.003(4)
C33 0.020(5) 0.022(5) 0.019(5) 0.001(4) 0.000(4) 0.000(4)
C34 0.027(5) 0.025(5) 0.027(5) 0.001(4) 0.003(4) 0.003(4)
C35 0.032(6) 0.026(5) 0.026(5) 0.005(5) 0.008(5) -0.004(5)
C36 0.039(6) 0.042(6) 0.038(6) 0.002(5) 0.015(5) -0.004(5)
C37 0.036(5) 0.046(6) 0.040(6) 0.003(5) 0.019(5) 0.001(5)
C38 0.031(5) 0.032(5) 0.033(6) -0.001(5) 0.014(5) 0.000(4)
C33A 0.008(6) 0.017(7) 0.014(7) -0.006(6) 0.001(5) 0.000(5)
C34A 0.019(7) 0.019(7) 0.019(7) -0.002(6) 0.007(6) 0.000(6)
C35A 0.022(7) 0.023(7) 0.022(7) 0.003(6) 0.007(6) -0.001(6)
C36A 0.020(7) 0.024(7) 0.025(7) 0.005(6) 0.014(6) -0.001(6)
C37A 0.028(6) 0.033(7) 0.033(7) 0.001(6) 0.023(5) -0.001(6)
C38A 0.018(6) 0.019(6) 0.020(7) -0.004(6) 0.013(5) 0.000(5)
C39 0.017(4) 0.019(4) 0.017(4) 0.003(3) 0.002(3) 0.002(3)
C40 0.025(4) 0.024(5) 0.025(5) 0.007(4) 0.001(4) 0.004(3)
C41 0.024(5) 0.036(6) 0.033(6) 0.008(4) 0.002(4) 0.013(4)
C42 0.025(5) 0.039(6) 0.040(6) 0.003(5) -0.005(4) 0.000(4)
C43 0.032(5) 0.039(6) 0.033(6) 0.002(4) -0.010(4) -0.010(4)
C44 0.036(5) 0.023(5) 0.023(5) 0.005(4) -0.003(4) -0.003(4)
C46 0.052(6) 0.035(6) 0.042(6) 0.027(5) -0.003(5) 0.000(5)
Cl1 0.0541(17) 0.0118(12) 0.0428(15) -0.0037(11) -0.0092(12) -0.0014(9)
Cl2 0.0345(14) 0.0130(12) 0.0518(16) -0.0013(11) 0.0097(12) 0.0014(8)
C45 0.027(6) 0.022(5) 0.018(5) 0.002(4) 0.002(5) 0.009(5)
Cl3 0.044(2) 0.0129(18) 0.0155(18) -0.0003(14) 0.0042(16) 0.0070(15)
Cl4 0.054(2) 0.0242(19) 0.0279(19) -0.0086(14) 0.0004(16) 0.0095(15)
Cl5 0.038(2) 0.031(2) 0.100(4) 0.011(2) 0.005(2) -0.0078(16)
C45A 0.037(10) 0.035(9) 0.044(10) 0.001(8) 0.009(8) -0.004(8)
Cl3A 0.105(10) 0.088(10) 0.081(10) -0.006(7) 0.016(7) 0.034(7)
Cl4A 0.093(7) 0.073(7) 0.079(7) -0.013(5) -0.010(5) 0.006(5)
Cl5A 0.100(7) 0.070(6) 0.083(7) 0.020(5) 0.047(6) 0.029(5)
Cl6 0.0567(19) 0.101(3) 0.0378(17) -0.0194(17) 0.0022(14) 0.0000(17)
Cl7 0.083(2) 0.068(2) 0.068(2) 0.0029(18) 0.0225(19) 0.0372(19)
Cl8 0.0440(16) 0.075(2) 0.068(2) 0.0311(18) -0.0196(14) -0.0218(15)
N2 0.048(5) 0.015(4) 0.020(4) -0.002(3) -0.008(3) -0.002(3)
N3 0.023(4) 0.032(4) 0.035(4) -0.009(3) 0.014(3) -0.007(3)
N4 0.021(4) 0.024(4) 0.027(4) 0.001(3) 0.001(3) 0.001(3)
O2 0.042(3) 0.021(3) 0.037(4) -0.008(3) 0.021(3) -0.011(3)
P1 0.0272(12) 0.0125(11) 0.0173(11) 0.0023(10) -0.0004(9) 0.0014(9)
P2 0.0150(11) 0.0130(11) 0.0193(11) -0.0003(10) 0.0033(8) 0.0004(8)

loop_
_atom_type_symbol
_atom_type_description
_atom_type_scat_dispersion_real
_atom_type_scat_dispersion_imag
_atom_type_scat_source
C C 0.0033 0.0016 'International Tables Vol C Tables 4.2.6.8 and 6.1.1.4'
H H 0.0000 0.0000 'International Tables Vol C Tables 4.2.6.8 and 6.1.1.4'
N N 0.0061 0.0033 'International Tables Vol C Tables 4.2.6.8 and 6.1.1.4'
O O 0.0106 0.0060 'International Tables Vol C Tables 4.2.6.8 and 6.1.1.4'
P P 0.1023 0.0942 'International Tables Vol C Tables 4.2.6.8 and 6.1.1.4'
Cl Cl 0.1484 0.1585 'International Tables Vol C Tables 4.2.6.8 and 6.1.1.4'
Au Au -2.0133 8.8022 'International Tables Vol C Tables 4.2.6.8 and 6.1.1.4'

loop_
_geom_angle_atom_site_label_1
_geom_angle_atom_site_label_2
_geom_angle_atom_site_label_3
_geom_angle
P1 Au1 Cl1 176.56(9)
P2 Au2 Cl2 175.69(8)
C6 C1 C2 110.4(7)
C6 C1 P1 108.4(6)
C2 C1 P1 111.0(6)
C6 C1 H33 109.0
C2 C1 H33 109.0
P1 C1 H33 109.0
C3A C2 C1 110.4(12)
C3A C2 C3 4(3)
C1 C2 C3 107.2(14)
C3A C2 H2A 107.2
C1 C2 H2A 110.3
C3 C2 H2A 110.3
C3A C2 H2B 110.1
C1 C2 H2B 110.3
C3 C2 H2B 110.3
H2A C2 H2B 108.5
O1 C3 N1 119(2)
O1 C3 C2 118.9(14)
N1 C3 C2 120.9(16)
C3 N1 C4 124.1(18)
C3 N1 C5 121.2(15)
C4 N1 C5 113.5(16)
O1A C3A N1A 120.4(13)
O1A C3A C2 121.4(14)
N1A C3A C2 117.6(15)
N1A C4A H4A1 109.5
N1A C4A H4A2 109.5
H4A1 C4A H4A2 109.5
N1A C4A H4A3 109.5
H4A1 C4A H4A3 109.5
H4A2 C4A H4A3 109.5
N1A C5A H5A1 109.5
N1A C5A H5A2 109.5
H5A1 C5A H5A2 109.5
N1A C5A H5A3 109.5
H5A1 C5A H5A3 109.5
H5A2 C5A H5A3 109.5
C3A N1A C4A 127.9(14)
C3A N1A C5A 121.5(14)
C4A N1A C5A 110.5(13)
N2 C6 C7 123.9(9)
N2 C6 C1 115.4(7)
C7 C6 C1 120.6(7)
C6 C7 C8 118.6(8)
C6 C7 H7 120.7
C8 C7 H7 120.7
C9 C8 C7 118.5(9)
C9 C8 H8 120.7
C7 C8 H8 120.7
C8 C9 C10 118.5(9)
C8 C9 H9 120.7
C10 C9 H9 120.7
N2 C10 C9 123.9(9)
N2 C10 H10 118.1
C9 C10 H10 118.1
C16 C11 C12 118.7(8)
C16 C11 P1 123.0(7)
C12 C11 P1 118.3(6)
C11 C12 C13 120.1(8)
C11 C12 H12 120.0
C13 C12 H12 120.0
C14 C13 C12 119.5(9)
C14 C13 H13 120.2
C12 C13 H13 120.2
C15 C14 C13 119.5(9)
C15 C14 H14 120.3
C13 C14 H14 120.3
C14 C15 C16 121.4(9)
C14 C15 H15 119.3
C16 C15 H15 119.3
C15 C16 C11 120.7(8)
C15 C16 H16 119.7
C11 C16 H16 119.7
C22 C17 C18 119.5(9)
C22 C17 P1 117.8(7)
C18 C17 P1 122.3(7)
C19 C18 C17 120.4(9)
C19 C18 H18 119.8
C17 C18 H18 119.8
C18 C19 C20 119.6(9)
C18 C19 H19 120.2
C20 C19 H19 120.2
C21 C20 C19 120.6(10)
C21 C20 H20 119.7
C19 C20 H20 119.7
C20 C21 C22 119.5(10)
C20 C21 H21 120.2
C22 C21 H21 120.2
C17 C22 C21 120.3(9)
C17 C22 H22 119.9
C21 C22 H22 119.9
C28 C23 C24 113.7(6)
C28 C23 P2 110.6(5)
C24 C23 P2 107.8(5)
C28 C23 H23 108.2
C24 C23 H23 108.2
P2 C23 H23 108.2
C25 C24 C23 111.6(6)
C25 C24 H24A 109.3
C23 C24 H24A 109.3
C25 C24 H24B 109.3
C23 C24 H24B 109.3
H24A C24 H24B 108.0
O2 C25 N3 122.3(8)
O2 C25 C24 120.8(7)
N3 C25 C24 116.9(7)
N3 C26 H26A 109.5
N3 C26 H26B 109.5
H26A C26 H26B 109.5
N3 C26 H26C 109.5
H26A C26 H26C 109.5
H26B C26 H26C 109.5
N3 C27 H27A 109.5
N3 C27 H27B 109.5
H27A C27 H27B 109.5
N3 C27 H27C 109.5
H27A C27 H27C 109.5
H27B C27 H27C 109.5
N4 C28 C29 122.7(7)
N4 C28 C23 116.3(6)
C29 C28 C23 120.8(7)
C30 C29 C28 118.6(8)
C30 C29 H29 120.7
C28 C29 H29 120.7
C29 C30 C31 119.7(8)
C29 C30 H30 120.1
C31 C30 H30 120.1
C32 C31 C30 118.0(8)
C32 C31 H31 121.0
C30 C31 H31 121.0
N4 C32 C31 123.4(9)
N4 C32 H32 118.3
C31 C32 H32 118.3
C34 C33 C38 118.0(10)
C34 C33 P2 122.5(10)
C38 C33 P2 119.6(10)
C35 C34 C33 122.4(12)
C35 C34 H34 118.8
C33 C34 H34 118.8
C34 C35 C36 119.7(12)
C34 C35 H35 120.1
C36 C35 H35 120.1
C35 C36 C37 119.7(12)
C35 C36 H36 120.2
C37 C36 H36 120.2
C36 C37 C38 120.2(12)
C36 C37 H37 119.9
C38 C37 H37 119.9
C33 C38 C37 119.7(12)
C33 C38 H38 120.1
C37 C38 H38 120.1
C34A C33A C38A 121.5(17)
C34A C33A P2 121(2)
C38A C33A P2 117.7(18)
C35A C34A C33A 120(2)
C35A C34A H34A 120.1
C33A C34A H34A 120.1
C34A C35A C36A 120(2)
C34A C35A H35A 120.2
C36A C35A H35A 120.2
C37A C36A C35A 121.2(19)
C37A C36A H36A 119.4
C35A C36A H36A 119.4
C36A C37A C38A 119(2)
C36A C37A H37A 120.4
C38A C37A H37A 120.4
C33A C38A C37A 118.6(18)
C33A C38A H38A 120.7
C37A C38A H38A 120.7
C40 C39 C44 119.4(7)
C40 C39 P2 121.9(6)
C44 C39 P2 118.6(6)
C39 C40 C41 119.8(8)
C39 C40 H40 120.1
C41 C40 H40 120.1
C42 C41 C40 120.1(9)
C42 C41 H41 119.9
C40 C41 H41 119.9
C41 C42 C43 120.5(8)
C41 C42 H42 119.7
C43 C42 H42 119.7
C42 C43 C44 120.2(9)
C42 C43 H43 119.9
C44 C43 H43 119.9
C43 C44 C39 120.0(9)
C43 C44 H44 120.0
C39 C44 H44 120.0
Cl6 C46 Cl7 109.8(6)
Cl6 C46 Cl8 111.0(6)
Cl7 C46 Cl8 110.8(6)
Cl6 C46 H46 108.4
Cl7 C46 H46 108.4
Cl8 C46 H46 108.4
Cl4 C45 Cl3 112.2(6)
Cl4 C45 Cl5 109.2(6)
Cl3 C45 Cl5 108.1(6)
Cl4 C45 H45 109.1
Cl3 C45 H45 109.1
Cl5 C45 H45 109.1
Cl4A C45A Cl3A 109.0(11)
Cl4A C45A Cl5A 110.1(11)
Cl3A C45A Cl5A 113.3(12)
Cl4A C45A H45A 108.1
Cl3A C45A H45A 108.1
Cl5A C45A H45A 108.1
C10 N2 C6 116.5(8)
C25 N3 C26 120.0(8)
C25 N3 C27 124.6(8)
C26 N3 C27 115.3(8)
C32 N4 C28 117.4(7)
C1 P1 C11 105.0(4)
C1 P1 C17 102.7(4)
C11 P1 C17 107.1(4)
C1 P1 Au1 115.5(3)
C11 P1 Au1 114.8(3)
C17 P1 Au1 110.6(3)
C33A P2 C33 7.5(6)
C33A P2 C23 109.5(8)
C33 P2 C23 104.9(4)
C33A P2 C39 102.0(6)
C33 P2 C39 109.2(5)
C23 P2 C39 104.3(4)
C33A P2 Au2 115.0(10)
C33 P2 Au2 113.3(5)
C23 P2 Au2 114.7(3)
C39 P2 Au2 110.0(3)

loop_
_geom_bond_atom_site_label_1
_geom_bond_atom_site_label_2
_geom_bond_distance
Au1 P1 2.231(3)
Au1 Cl1 2.301(3)
Au2 P2 2.234(3)
Au2 Cl2 2.295(3)
C1 C6 1.540(13)
C1 C2 1.561(12)
C1 P1 1.821(8)
C1 H33 1.0000
C2 C3A 1.51(2)
C2 C3 1.57(2)
C2 H2A 0.9900
C2 H2B 0.9900
C3 O1 1.234(18)
C3 N1 1.362(15)
C4 N1 1.446(18)
C4 H4A 0.9800
C4 H4B 0.9800
C4 H4C 0.9800
C5 N1 1.454(17)
C5 H5A 0.9800
C5 H5B 0.9800
C5 H5C 0.9800
C3A O1A 1.243(16)
C3A N1A 1.357(14)
C4A N1A 1.449(17)
C4A H4A1 0.9800
C4A H4A2 0.9800
C4A H4A3 0.9800
C5A N1A 1.453(16)
C5A H5A1 0.9800
C5A H5A2 0.9800
C5A H5A3 0.9800
C6 N2 1.355(10)
C6 C7 1.369(12)
C7 C8 1.397(13)
C7 H7 0.9500
C8 C9 1.384(14)
C8 H8 0.9500
C9 C10 1.388(15)
C9 H9 0.9500
C10 N2 1.333(12)
C10 H10 0.9500
C11 C16 1.383(12)
C11 C12 1.402(12)
C11 P1 1.827(9)
C12 C13 1.403(13)
C12 H12 0.9500
C13 C14 1.395(13)
C13 H13 0.9500
C14 C15 1.366(13)
C14 H14 0.9500
C15 C16 1.376(12)
C15 H15 0.9500
C16 H16 0.9500
C17 C22 1.380(13)
C17 C18 1.386(12)
C17 P1 1.827(9)
C18 C19 1.360(13)
C18 H18 0.9500
C19 C20 1.393(14)
C19 H19 0.9500
C20 C21 1.364(14)
C20 H20 0.9500
C21 C22 1.382(14)
C21 H21 0.9500
C22 H22 0.9500
C23 C28 1.523(10)
C23 C24 1.546(10)
C23 P2 1.846(8)
C23 H23 1.0000
C24 C25 1.501(11)
C24 H24A 0.9900
C24 H24B 0.9900
C25 O2 1.234(10)
C25 N3 1.329(11)
C26 N3 1.450(12)
C26 H26A 0.9800
C26 H26B 0.9800
C26 H26C 0.9800
C27 N3 1.488(13)
C27 H27A 0.9800
C27 H27B 0.9800
C27 H27C 0.9800
C28 N4 1.332(10)
C28 C29 1.379(11)
C29 C30 1.343(12)
C29 H29 0.9500
C30 C31 1.385(14)
C30 H30 0.9500
C31 C32 1.359(13)
C31 H31 0.9500
C32 N4 1.327(10)
C32 H32 0.9500
C33 C34 1.386(13)
C33 C38 1.394(14)
C33 P2 1.839(10)
C34 C35 1.368(13)
C34 H34 0.9500
C35 C36 1.382(16)
C35 H35 0.9500
C36 C37 1.382(18)
C36 H36 0.9500
C37 C38 1.408(16)
C37 H37 0.9500
C38 H38 0.9500
C33A C34A 1.380(18)
C33A C38A 1.380(19)
C33A P2 1.823(16)
C34A C35A 1.372(18)
C34A H34A 0.9500
C35A C36A 1.38(2)
C35A H35A 0.9500
C36A C37A 1.38(2)
C36A H36A 0.9500
C37A C38A 1.40(2)
C37A H37A 0.9500
C38A H38A 0.9500
C39 C40 1.391(11)
C39 C44 1.402(12)
C39 P2 1.852(8)
C40 C41 1.403(11)
C40 H40 0.9500
C41 C42 1.375(13)
C41 H41 0.9500
C42 C43 1.377(14)
C42 H42 0.9500
C43 C44 1.390(12)
C43 H43 0.9500
C44 H44 0.9500
C46 Cl6 1.727(12)
C46 Cl7 1.741(12)
C46 Cl8 1.748(10)
C46 H46 1.0000
C45 Cl4 1.734(10)
C45 Cl3 1.738(9)
C45 Cl5 1.767(10)
C45 H45 1.0000
C45A Cl4A 1.720(14)
C45A Cl3A 1.727(14)
C45A Cl5A 1.730(14)
C45A H45A 1.0000
